data_7206360
loop_
_publ_author_name
'Ugono, Onome'
'Rath, Nigam P.'
'Beatty, Alicia M.'

_publ_section_title
;
 Exceptions to the rule: new hydrogen-bonded networks from an old
 reliable
;
_journal_issue 3
_journal_name_full CrystEngComm
_journal_page_first 753
_journal_paper_doi 10.1039/c0ce00621a
_journal_volume 13
_journal_year 2011
_chemical_formula_moiety 'C8 H12 N, C5 H3 N2 O4, H2 O'
_chemical_formula_sum 'C13 H17 N3 O5'
_chemical_formula_weight 295.30
_chemical_name_systematic
;
?
;
_space_group_IT_number 2
_symmetry_cell_setting triclinic
_symmetry_space_group_name_Hall '-P 1'
_symmetry_space_group_name_H-M 'P -1'
_atom_sites_solution_hydrogens geom
_atom_sites_solution_primary direct
_atom_sites_solution_secondary difmap
_audit_creation_method SHELXL-97
_cell_angle_alpha 95.515(5)
_cell_angle_beta 105.036(5)
_cell_angle_gamma 109.059(4)
_cell_formula_units_Z 2
_cell_length_a 7.6474(7)
_cell_length_b 8.8813(8)
_cell_length_c 11.2042(11)
_cell_measurement_reflns_used 3453
_cell_measurement_temperature 100(2)
_cell_measurement_theta_max 35.60
_cell_measurement_theta_min 2.82
_cell_volume 680.87(11)
_computing_cell_refinement 'Bruker SAINT'
_computing_data_collection 'Bruker APEX2'
_computing_data_reduction 'Bruker SAINT'
_computing_molecular_graphics 'Bruker SHELXTL'
_computing_publication_material 'Bruker SHELXTL'
_computing_structure_refinement 'SHELXL-97 (Sheldrick, 2008)'
_computing_structure_solution 'SHELXS-97 (Sheldrick, 2008)'
_diffrn_ambient_temperature 100(2)
_diffrn_measured_fraction_theta_full 0.990
_diffrn_measured_fraction_theta_max 0.892
_diffrn_measurement_device_type 'Bruker APEX-II CCD'
_diffrn_measurement_method '\f and \w scans'
_diffrn_radiation_monochromator graphite
_diffrn_radiation_source 'fine-focus sealed tube'
_diffrn_radiation_type MoK\a
_diffrn_radiation_wavelength 0.71073
_diffrn_reflns_av_R_equivalents 0.0300
_diffrn_reflns_av_sigmaI/netI 0.0486
_diffrn_reflns_limit_h_max 12
_diffrn_reflns_limit_h_min -11
_diffrn_reflns_limit_k_max 14
_diffrn_reflns_limit_k_min -13
_diffrn_reflns_limit_l_max 18
_diffrn_reflns_limit_l_min -17
_diffrn_reflns_number 15758
_diffrn_reflns_theta_full 25.00
_diffrn_reflns_theta_max 35.69
_diffrn_reflns_theta_min 1.92
_exptl_absorpt_coefficient_mu 0.112
_exptl_absorpt_correction_T_max 0.9819
_exptl_absorpt_correction_T_min 0.9727
_exptl_absorpt_correction_type multi-scan
_exptl_absorpt_process_details 'sadabs v2008/1'
_exptl_crystal_colour colourless
_exptl_crystal_density_diffrn 1.440
_exptl_crystal_density_method 'not measured'
_exptl_crystal_description rectangular
_exptl_crystal_F_000 312
_exptl_crystal_size_max 0.25
_exptl_crystal_size_mid 0.19
_exptl_crystal_size_min 0.16
_refine_diff_density_max 0.562
_refine_diff_density_min -0.336
_refine_diff_density_rms 0.068
_refine_ls_extinction_method none
_refine_ls_goodness_of_fit_ref 1.021
_refine_ls_hydrogen_treatment mixed
_refine_ls_matrix_type full
_refine_ls_number_parameters 219
_refine_ls_number_reflns 5646
_refine_ls_number_restraints 4
_refine_ls_restrained_S_all 1.021
_refine_ls_R_factor_all 0.0658
_refine_ls_R_factor_gt 0.0455
_refine_ls_shift/su_max 0.000
_refine_ls_shift/su_mean 0.000
_refine_ls_structure_factor_coef Fsqd
_refine_ls_weighting_details 'calc w=1/[\s^2^(Fo^2^)+(0.0703P)^2^+0.0510P] where P=(Fo^2^+2Fc^2^)/3'
_refine_ls_weighting_scheme calc
_refine_ls_wR_factor_gt 0.1157
_refine_ls_wR_factor_ref 0.1274
_reflns_number_gt 4288
_reflns_number_total 5646
_reflns_threshold_expression >2sigma(I)
_cod_data_source_file c0ce00621a.txt
_cod_data_source_block Compound-2
_cod_depositor_comments
;
The following automatic conversions were performed:

'_symmetry_cell_setting' value 'Triclinic' changed to 'triclinic'
according to /home/saulius/struct/CIF-dictionaries/cif_core.dic
dictionary named 'cif_core.dic' version 2.4.1 from 2010-06-29.

Automatic conversion script
Id: cif_fix_values 1715 2011-07-08 13:25:40Z adriana 
;
_cod_original_sg_symbol_H-M P-1
_cod_database_code 7206360

loop_
_symmetry_equiv_pos_as_xyz
'x, y, z'
'-x, -y, -z'

loop_
_atom_site_label
_atom_site_type_symbol
_atom_site_fract_x
_atom_site_fract_y
_atom_site_fract_z
_atom_site_U_iso_or_equiv
_atom_site_adp_type
_atom_site_occupancy
_atom_site_symmetry_multiplicity
_atom_site_calc_flag
_atom_site_refinement_flags
O1 O -0.23524(10) 0.05676(9) 0.80766(7) 0.01289(14) Uani 1 1 d .
O2 O 0.06616(11) 0.05428(9) 0.85244(8) 0.01558(15) Uani 1 1 d .
O3 O -0.02029(10) 0.75696(9) 0.82951(7) 0.01281(14) Uani 1 1 d .
O4 O 0.30266(10) 0.84979(8) 0.91688(7) 0.01244(14) Uani 1 1 d .
N1 N 0.21351(12) 0.38229(9) 0.95602(8) 0.00973(14) Uani 1 1 d .
N2 N 0.27181(12) 0.54363(9) 0.96841(8) 0.00987(15) Uani 1 1 d .
N3 N 0.46830(13) 0.16475(11) 0.83340(8) 0.01237(16) Uani 1 1 d D
C1 C -0.05516(13) 0.12519(11) 0.84190(9) 0.01006(16) Uani 1 1 d .
C2 C 0.03302(13) 0.30563(11) 0.87327(9) 0.00944(16) Uani 1 1 d .
C3 C -0.03145(13) 0.42381(11) 0.82863(9) 0.01019(16) Uani 1 1 d .
H3 H -0.1531 0.4094 0.7700 0.012 Uiso 1 1 calc R
C4 C 0.12370(13) 0.56986(11) 0.88972(9) 0.00928(16) Uani 1 1 d .
C5 C 0.14315(13) 0.73838(11) 0.87990(9) 0.00909(16) Uani 1 1 d .
C6 C 0.39525(13) 0.20981(12) 0.71319(9) 0.01162(17) Uani 1 1 d .
C7 C 0.31061(14) 0.09097(12) 0.60286(9) 0.01314(18) Uani 1 1 d .
C8 C 0.25203(16) 0.14352(14) 0.49102(10) 0.0176(2) Uani 1 1 d .
H8 H 0.1942 0.0668 0.4136 0.021 Uiso 1 1 calc R
C9 C 0.27611(18) 0.30503(15) 0.49010(11) 0.0216(2) Uani 1 1 d .
H9 H 0.2356 0.3375 0.4125 0.026 Uiso 1 1 calc R
C10 C 0.35878(17) 0.41923(14) 0.60144(11) 0.0201(2) Uani 1 1 d .
H10 H 0.3739 0.5296 0.6007 0.024 Uiso 1 1 calc R
C11 C 0.41945(15) 0.37102(13) 0.71423(10) 0.01581(19) Uani 1 1 d .
H11 H 0.4771 0.4481 0.7914 0.019 Uiso 1 1 calc R
C12 C 0.28443(17) -0.08402(13) 0.60725(10) 0.0172(2) Uani 1 1 d .
H12A H 0.1937 -0.1247 0.6560 0.021 Uiso 1 1 calc R
H12B H 0.4114 -0.0882 0.6536 0.021 Uiso 1 1 calc R
C13 C 0.20757(18) -0.19830(14) 0.47954(11) 0.0208(2) Uani 1 1 d .
H13A H 0.0801 -0.1977 0.4332 0.031 Uiso 1 1 calc R
H13B H 0.1947 -0.3087 0.4919 0.031 Uiso 1 1 calc R
H13C H 0.2984 -0.1621 0.4313 0.031 Uiso 1 1 calc R
O1S O 0.40611(11) 0.24757(9) 0.13049(8) 0.01539(15) Uani 1 1 d D
H1 H 0.284(2) 0.3399(19) 1.0130(15) 0.024(4) Uiso 1 1 d .
H3N H 0.005(3) 0.881(2) 0.8392(18) 0.047(5) Uiso 1 1 d .
H3A H 0.564(2) 0.124(2) 0.8307(16) 0.030(4) Uiso 1 1 d D
H3B H 0.531(2) 0.2565(16) 0.8967(13) 0.022(4) Uiso 1 1 d D
H3C H 0.377(2) 0.0924(18) 0.8570(16) 0.029(4) Uiso 1 1 d D
H1SA H 0.334(3) 0.162(2) 0.1502(18) 0.042(5) Uiso 1 1 d D
H1SB H 0.497(2) 0.220(2) 0.1130(17) 0.039(5) Uiso 1 1 d D

loop_
_atom_site_aniso_label
_atom_site_aniso_U_11
_atom_site_aniso_U_22
_atom_site_aniso_U_33
_atom_site_aniso_U_23
_atom_site_aniso_U_13
_atom_site_aniso_U_12
O1 0.0098(3) 0.0098(3) 0.0184(3) 0.0028(3) 0.0034(3) 0.0034(3)
O2 0.0120(3) 0.0087(3) 0.0272(4) 0.0035(3) 0.0052(3) 0.0060(3)
O3 0.0099(3) 0.0082(3) 0.0198(3) 0.0039(3) 0.0017(3) 0.0045(3)
O4 0.0099(3) 0.0085(3) 0.0177(3) 0.0024(2) 0.0026(3) 0.0031(3)
N1 0.0098(3) 0.0068(3) 0.0127(3) 0.0026(3) 0.0024(3) 0.0039(3)
N2 0.0108(3) 0.0067(3) 0.0125(3) 0.0022(3) 0.0031(3) 0.0041(3)
N3 0.0116(3) 0.0122(4) 0.0115(4) 0.0023(3) 0.0020(3) 0.0032(3)
C1 0.0114(4) 0.0078(4) 0.0118(4) 0.0032(3) 0.0037(3) 0.0042(3)
C2 0.0098(4) 0.0075(4) 0.0119(4) 0.0020(3) 0.0037(3) 0.0040(3)
C3 0.0100(4) 0.0086(4) 0.0124(4) 0.0026(3) 0.0027(3) 0.0044(3)
C4 0.0097(4) 0.0072(4) 0.0118(4) 0.0026(3) 0.0034(3) 0.0039(3)
C5 0.0101(4) 0.0080(4) 0.0104(4) 0.0019(3) 0.0036(3) 0.0046(3)
C6 0.0095(4) 0.0135(4) 0.0117(4) 0.0034(3) 0.0023(3) 0.0045(3)
C7 0.0116(4) 0.0144(4) 0.0122(4) 0.0017(3) 0.0024(3) 0.0044(4)
C8 0.0180(5) 0.0194(5) 0.0125(4) 0.0028(4) 0.0019(4) 0.0053(4)
C9 0.0228(5) 0.0225(5) 0.0176(5) 0.0092(4) 0.0022(4) 0.0076(5)
C10 0.0206(5) 0.0166(5) 0.0223(5) 0.0079(4) 0.0029(4) 0.0076(4)
C11 0.0153(4) 0.0136(4) 0.0173(4) 0.0029(4) 0.0033(4) 0.0051(4)
C12 0.0203(5) 0.0143(4) 0.0136(4) 0.0005(4) 0.0015(4) 0.0055(4)
C13 0.0227(5) 0.0182(5) 0.0172(5) -0.0023(4) 0.0025(4) 0.0067(4)
O1S 0.0121(3) 0.0133(3) 0.0242(4) 0.0086(3) 0.0071(3) 0.0065(3)

loop_
_atom_type_symbol
_atom_type_description
_atom_type_scat_dispersion_real
_atom_type_scat_dispersion_imag
_atom_type_scat_source
C C 0.0033 0.0016 'International Tables Vol C Tables 4.2.6.8 and 6.1.1.4'
H H 0.0000 0.0000 'International Tables Vol C Tables 4.2.6.8 and 6.1.1.4'
N N 0.0061 0.0033 'International Tables Vol C Tables 4.2.6.8 and 6.1.1.4'
O O 0.0106 0.0060 'International Tables Vol C Tables 4.2.6.8 and 6.1.1.4'

loop_
_geom_angle_atom_site_label_1
_geom_angle_atom_site_label_2
_geom_angle_atom_site_label_3
_geom_angle
C5 O3 H3N 108.9(11)
N2 N1 C2 112.15(8)
N2 N1 H1 118.5(10)
C2 N1 H1 128.0(10)
N1 N2 C4 104.96(8)
C6 N3 H3A 110.3(11)
C6 N3 H3B 110.0(10)
H3A N3 H3B 104.2(14)
C6 N3 H3C 114.5(11)
H3A N3 H3C 108.7(15)
H3B N3 H3C 108.6(14)
O1 C1 O2 125.70(9)
O1 C1 C2 119.50(8)
O2 C1 C2 114.80(8)
N1 C2 C3 107.33(8)
N1 C2 C1 120.54(8)
C3 C2 C1 132.06(9)
C2 C3 C4 104.10(8)
C2 C3 H3 127.9
C4 C3 H3 127.9
N2 C4 C3 111.45(8)
N2 C4 C5 118.68(8)
C3 C4 C5 129.87(8)
O4 C5 O3 124.12(9)
O4 C5 C4 121.38(8)
O3 C5 C4 114.50(8)
C11 C6 C7 122.88(9)
C11 C6 N3 117.76(9)
C7 C6 N3 119.33(9)
C8 C7 C6 116.36(10)
C8 C7 C12 122.90(9)
C6 C7 C12 120.74(9)
C9 C8 C7 121.59(10)
C9 C8 H8 119.2
C7 C8 H8 119.2
C10 C9 C8 120.46(10)
C10 C9 H9 119.8
C8 C9 H9 119.8
C9 C10 C11 119.36(10)
C9 C10 H10 120.3
C11 C10 H10 120.3
C6 C11 C10 119.34(10)
C6 C11 H11 120.3
C10 C11 H11 120.3
C7 C12 C13 115.38(9)
C7 C12 H12A 108.4
C13 C12 H12A 108.4
C7 C12 H12B 108.4
C13 C12 H12B 108.4
H12A C12 H12B 107.5
C12 C13 H13A 109.5
C12 C13 H13B 109.5
H13A C13 H13B 109.5
C12 C13 H13C 109.5
H13A C13 H13C 109.5
H13B C13 H13C 109.5
H1SA O1S H1SB 104.4(16)

loop_
_geom_bond_atom_site_label_1
_geom_bond_atom_site_label_2
_geom_bond_distance
O1 C1 1.2440(12)
O2 C1 1.2690(11)
O3 C5 1.3017(11)
O3 H3N 1.04(2)
O4 C5 1.2286(11)
N1 N2 1.3356(11)
N1 C2 1.3525(12)
N1 H1 0.916(16)
N2 C4 1.3446(12)
N3 C6 1.4648(13)
N3 H3A 0.926(13)
N3 H3B 0.925(12)
N3 H3C 0.900(13)
C1 C2 1.4864(13)
C2 C3 1.3805(13)
C3 C4 1.4006(13)
C3 H3 0.9500
C4 C5 1.4728(13)
C6 C11 1.3809(15)
C6 C7 1.3960(14)
C7 C8 1.3952(15)
C7 C12 1.5081(15)
C8 C9 1.3867(16)
C8 H8 0.9500
C9 C10 1.3832(17)
C9 H9 0.9500
C10 C11 1.3875(15)
C10 H10 0.9500
C11 H11 0.9500
C12 C13 1.5226(15)
C12 H12A 0.9900
C12 H12B 0.9900
C13 H13A 0.9800
C13 H13B 0.9800
C13 H13C 0.9800
O1S H1SA 0.865(15)
O1S H1SB 0.868(15)

loop_
_geom_torsion_atom_site_label_1
_geom_torsion_atom_site_label_2
_geom_torsion_atom_site_label_3
_geom_torsion_atom_site_label_4
_geom_torsion
C2 N1 N2 C4 -0.63(11)
N2 N1 C2 C3 -0.09(11)
N2 N1 C2 C1 177.33(8)
O1 C1 C2 N1 152.76(9)
O2 C1 C2 N1 -27.75(13)
O1 C1 C2 C3 -30.57(16)
O2 C1 C2 C3 148.93(11)
N1 C2 C3 C4 0.74(10)
C1 C2 C3 C4 -176.27(10)
N1 N2 C4 C3 1.12(11)
N1 N2 C4 C5 -179.32(8)
C2 C3 C4 N2 -1.18(11)
C2 C3 C4 C5 179.33(9)
N2 C4 C5 O4 17.38(14)
C3 C4 C5 O4 -163.15(10)
N2 C4 C5 O3 -162.73(9)
C3 C4 C5 O3 16.74(14)
C11 C6 C7 C8 0.66(15)
N3 C6 C7 C8 -177.23(9)
C11 C6 C7 C12 -178.92(10)
N3 C6 C7 C12 3.19(14)
C6 C7 C8 C9 -0.28(16)
C12 C7 C8 C9 179.29(11)
C7 C8 C9 C10 -0.38(18)
C8 C9 C10 C11 0.67(18)
C7 C6 C11 C10 -0.38(16)
N3 C6 C11 C10 177.55(10)
C9 C10 C11 C6 -0.31(17)
C8 C7 C12 C13 5.83(15)
C6 C7 C12 C13 -174.62(10)
